data_2232411
loop_
_publ_author_name
'Guzei, Ilia A.'
'Spencer, Lara C.'
'Lillywhite, Stacy'
'Darkwa, James'

_publ_section_title
;
 (\m-Piperazine-1,4-dicarbodithioato-\k^4^<i>S</i>^1^,<i>S</i>^1'^:<i>S</i>^4^,<i>S</i>^4'^)bis[bis(triphenylphosphane-\k<i>P</i>)gold(I)]
 chloroform disolvate
;
_journal_coeditor_code NG5253
_journal_issue 11
_journal_name_full 'Acta Crystallographica Section E'
_journal_page_first m1629
_journal_page_last m1630
_journal_paper_doi 10.1107/S1600536811044229
_journal_volume 67
_journal_year 2011
_chemical_formula_iupac '[Au2 (C6 H8 N2 S4) (C18 H15 P)4], 2C H Cl3'
_chemical_formula_moiety 'C78 H68 Au2 N2 P4 S4, 2(C H Cl3)'
_chemical_formula_sum 'C80 H70 Au2 Cl6 N2 P4 S4'
_chemical_formula_weight 1918.13
_chemical_name_systematic
;
(\m-Piperazine-1,4-dicarbodithioato-
\k^4^<i>S</i>^1^,<i>S</i>^1'^:<i>S</i>^4^,<i>S</i>^4'^)
bis[bis(triphenylphosphane-\k<i>P</i>)gold(I)] chloroform disolvate
;
_space_group_IT_number 2
_symmetry_cell_setting triclinic
_symmetry_space_group_name_Hall '-P 1'
_symmetry_space_group_name_H-M 'P -1'
_atom_sites_solution_hydrogens geom
_atom_sites_solution_primary direct
_atom_sites_solution_secondary difmap
_cell_angle_alpha 119.572(2)
_cell_angle_beta 101.544(2)
_cell_angle_gamma 96.039(2)
_cell_formula_units_Z 1
_cell_length_a 12.8455(17)
_cell_length_b 13.2879(10)
_cell_length_c 13.4197(9)
_cell_measurement_reflns_used 9936
_cell_measurement_temperature 100(2)
_cell_measurement_theta_max 71.6517
_cell_measurement_theta_min 3.6156
_cell_volume 1895.2(3)
_computing_cell_refinement 'SAINT (Bruker, 2007)'
_computing_data_collection 'APEX2 (Bruker, 2007)'
_computing_data_reduction 'SAINT (Bruker, 2007)'
_computing_molecular_graphics 'SHELXTL(Sheldrick, 2008) and DIAMOND (Brandenburg, 1999)'
_computing_publication_material
;
SHELXTL (Sheldrick, 2008), publCIF (Westrip, 2010) and modiCIFer
(Guzei, 2007)
;
_computing_structure_refinement
;
SHELXTL (Sheldrick, 2008), FCF_filter (Guzei, 2007) and INSerter
(Guzei, 2007)
;
_computing_structure_solution 'SHELXS97 (Sheldrick, 2008)'
_diffrn_ambient_temperature 100(2)
_diffrn_measured_fraction_theta_full 0.969
_diffrn_measured_fraction_theta_max 0.947
_diffrn_measurement_device_type 'Bruker SMART APEXII'
_diffrn_measurement_method '0.50\% \w and 0.5 \% \f scans'
_diffrn_radiation_monochromator graphite
_diffrn_radiation_source 'fine-focus sealed tube'
_diffrn_radiation_type Cu-K\a
_diffrn_radiation_wavelength 1.54178
_diffrn_reflns_av_R_equivalents 0.0314
_diffrn_reflns_av_sigmaI/netI 0.0215
_diffrn_reflns_limit_h_max 14
_diffrn_reflns_limit_h_min -15
_diffrn_reflns_limit_k_max 16
_diffrn_reflns_limit_k_min -16
_diffrn_reflns_limit_l_max 16
_diffrn_reflns_limit_l_min -16
_diffrn_reflns_number 30338
_diffrn_reflns_theta_full 67.00
_diffrn_reflns_theta_max 72.25
_diffrn_reflns_theta_min 3.62
_exptl_absorpt_coefficient_mu 11.304
_exptl_absorpt_correction_T_max 0.1398
_exptl_absorpt_correction_T_min 0.0833
_exptl_absorpt_correction_type multi-scan
_exptl_absorpt_process_details
;
(SADABS; Bruker, 2007)
;
_exptl_crystal_colour colourless
_exptl_crystal_density_diffrn 1.681
_exptl_crystal_density_method 'not measured'
_exptl_crystal_description block
_exptl_crystal_F_000 948
_exptl_crystal_size_max 0.44
_exptl_crystal_size_mid 0.35
_exptl_crystal_size_min 0.29
_refine_diff_density_max 2.398
_refine_diff_density_min -1.349
_refine_ls_extinction_method none
_refine_ls_goodness_of_fit_ref 1.152
_refine_ls_hydrogen_treatment constr
_refine_ls_matrix_type full
_refine_ls_number_parameters 442
_refine_ls_number_reflns 7089
_refine_ls_number_restraints 0
_refine_ls_restrained_S_all 1.152
_refine_ls_R_factor_all 0.0281
_refine_ls_R_factor_gt 0.0281
_refine_ls_shift/su_max 0.001
_refine_ls_shift/su_mean 0.000
_refine_ls_structure_factor_coef Fsqd
_refine_ls_weighting_details 'calc w=1/[\s^2^(Fo^2^)+(0.0416P)^2^+3.5159P] where P=(Fo^2^+2Fc^2^)/3'
_refine_ls_weighting_scheme calc
_refine_ls_wR_factor_gt 0.0739
_refine_ls_wR_factor_ref 0.0740
_reflns_number_gt 7080
_reflns_number_total 7089
_reflns_threshold_expression I>2\s(I)
_cod_data_source_file ng5253.cif
_cod_data_source_block I
_cod_database_code 2232411
_cod_database_fobs_code 2232411

loop_
_symmetry_equiv_pos_as_xyz
'x, y, z'
'-x, -y, -z'

loop_
_atom_site_type_symbol
_atom_site_label
_atom_site_fract_x
_atom_site_fract_y
_atom_site_fract_z
_atom_site_U_iso_or_equiv
_atom_site_adp_type
_atom_site_calc_flag
_atom_site_refinement_flags
_atom_site_occupancy
_atom_site_symmetry_multiplicity
Au Au1 0.234436(10) 0.776500(10) 0.653197(10) 0.01426(6) Uani d . 1 1
S S1 0.25387(6) 0.94442(7) 0.88645(7) 0.01770(16) Uani d . 1 1
S S2 0.04873(6) 0.82819(7) 0.68645(7) 0.01689(16) Uani d . 1 1
P P1 0.24564(7) 0.61270(7) 0.67150(7) 0.01428(16) Uani d . 1 1
P P2 0.32654(7) 0.86933(7) 0.57904(7) 0.01350(16) Uani d . 1 1
N N1 0.0585(2) 0.9761(2) 0.9150(2) 0.0168(5) Uani d . 1 1
C C1 0.1155(3) 0.9217(3) 0.8365(3) 0.0156(6) Uani d . 1 1
C C2 0.1115(3) 1.0645(3) 1.0418(3) 0.0195(7) Uani d . 1 1
H H2AB 0.1051 1.1446 1.0584 0.023 Uiso calc R 1 1
H H2AA 0.1903 1.0655 1.0614 0.023 Uiso calc R 1 1
C C3 0.0590(3) 1.0359(3) 1.1199(3) 0.0192(7) Uani d . 1 1
H H3AA 0.0737 0.9608 1.1113 0.023 Uiso calc R 1 1
H H3AB 0.0913 1.1005 1.2050 0.023 Uiso calc R 1 1
C C4 0.3628(3) 0.6456(3) 0.7941(3) 0.0183(7) Uani d . 1 1
C C5 0.4568(3) 0.7301(3) 0.8254(3) 0.0215(7) Uani d . 1 1
H H5AA 0.4581 0.7723 0.7854 0.026 Uiso calc R 1 1
C C6 0.5488(3) 0.7527(4) 0.9152(3) 0.0285(8) Uani d . 1 1
H H6AA 0.6130 0.8098 0.9357 0.034 Uiso calc R 1 1
C C7 0.5471(3) 0.6927(4) 0.9744(3) 0.0311(9) Uani d . 1 1
H H7AA 0.6101 0.7085 1.0357 0.037 Uiso calc R 1 1
C C8 0.4537(3) 0.6093(4) 0.9447(3) 0.0301(8) Uani d . 1 1
H H8AA 0.4526 0.5687 0.9863 0.036 Uiso calc R 1 1
C C9 0.3620(3) 0.5849(3) 0.8550(3) 0.0238(7) Uani d . 1 1
H H9AA 0.2985 0.5270 0.8346 0.029 Uiso calc R 1 1
C C10 0.2675(3) 0.4871(3) 0.5424(3) 0.0159(6) Uani d . 1 1
C C11 0.3632(3) 0.4487(3) 0.5474(3) 0.0203(7) Uani d . 1 1
H H11A 0.4171 0.4825 0.6223 0.024 Uiso calc R 1 1
C C12 0.3813(3) 0.3601(3) 0.4429(3) 0.0245(7) Uani d . 1 1
H H12A 0.4475 0.3346 0.4470 0.029 Uiso calc R 1 1
C C13 0.3025(3) 0.3101(3) 0.3339(3) 0.0229(7) Uani d . 1 1
H H13A 0.3145 0.2498 0.2631 0.027 Uiso calc R 1 1
C C14 0.2067(3) 0.3477(3) 0.3280(3) 0.0215(7) Uani d . 1 1
H H14A 0.1527 0.3128 0.2530 0.026 Uiso calc R 1 1
C C15 0.1887(3) 0.4362(3) 0.4311(3) 0.0190(7) Uani d . 1 1
H H15A 0.1228 0.4624 0.4262 0.023 Uiso calc R 1 1
C C16 0.1298(3) 0.5531(3) 0.7022(3) 0.0168(6) Uani d . 1 1
C C17 0.0658(3) 0.4376(3) 0.6282(3) 0.0187(7) Uani d . 1 1
H H17A 0.0823 0.3836 0.5574 0.022 Uiso calc R 1 1
C C18 -0.0229(3) 0.4005(3) 0.6578(3) 0.0236(7) Uani d . 1 1
H H18A -0.0670 0.3215 0.6065 0.028 Uiso calc R 1 1
C C19 -0.0467(3) 0.4788(3) 0.7617(3) 0.0243(7) Uani d . 1 1
H H19A -0.1067 0.4534 0.7820 0.029 Uiso calc R 1 1
C C20 0.0174(3) 0.5941(3) 0.8355(3) 0.0248(7) Uani d . 1 1
H H20A 0.0017 0.6474 0.9072 0.030 Uiso calc R 1 1
C C21 0.1042(3) 0.6322(3) 0.8060(3) 0.0204(7) Uani d . 1 1
H H21A 0.1464 0.7121 0.8561 0.025 Uiso calc R 1 1
C C22 0.2798(3) 0.9894(3) 0.5672(3) 0.0169(6) Uani d . 1 1
C C23 0.1719(3) 0.9678(3) 0.5049(3) 0.0218(7) Uani d . 1 1
H H23A 0.1233 0.8929 0.4726 0.026 Uiso calc R 1 1
C C24 0.1338(3) 1.0550(3) 0.4894(3) 0.0269(8) Uani d . 1 1
H H24A 0.0604 1.0382 0.4438 0.032 Uiso calc R 1 1
C C25 0.2025(3) 1.1658(3) 0.5399(3) 0.0262(8) Uani d . 1 1
H H25A 0.1764 1.2252 0.5293 0.031 Uiso calc R 1 1
C C26 0.3099(3) 1.1904(3) 0.6063(3) 0.0242(7) Uani d . 1 1
H H26A 0.3567 1.2672 0.6431 0.029 Uiso calc R 1 1
C C27 0.3491(3) 1.1018(3) 0.6189(3) 0.0207(7) Uani d . 1 1
H H27A 0.4230 1.1181 0.6628 0.025 Uiso calc R 1 1
C C28 0.4678(3) 0.9384(3) 0.6736(3) 0.0157(6) Uani d . 1 1
C C29 0.4856(3) 1.0177(3) 0.7967(3) 0.0187(7) Uani d . 1 1
H H29A 0.4249 1.0341 0.8276 0.022 Uiso calc R 1 1
C C30 0.5910(3) 1.0720(3) 0.8732(3) 0.0214(7) Uani d . 1 1
H H30A 0.6027 1.1262 0.9563 0.026 Uiso calc R 1 1
C C31 0.6797(3) 1.0473(3) 0.8284(3) 0.0208(7) Uani d . 1 1
H H31A 0.7520 1.0844 0.8812 0.025 Uiso calc R 1 1
C C32 0.6637(3) 0.9691(3) 0.7077(3) 0.0206(7) Uani d . 1 1
H H32A 0.7247 0.9524 0.6776 0.025 Uiso calc R 1 1
C C33 0.5574(3) 0.9145(3) 0.6298(3) 0.0177(6) Uani d . 1 1
H H33A 0.5464 0.8610 0.5467 0.021 Uiso calc R 1 1
C C34 0.3386(3) 0.7666(3) 0.4312(3) 0.0154(6) Uani d . 1 1
C C35 0.3435(3) 0.7995(3) 0.3476(3) 0.0205(7) Uani d . 1 1
H H35A 0.3372 0.8769 0.3657 0.025 Uiso calc R 1 1
C C36 0.3575(3) 0.7189(3) 0.2381(3) 0.0247(7) Uani d . 1 1
H H36A 0.3597 0.7410 0.1810 0.030 Uiso calc R 1 1
C C37 0.3683(3) 0.6067(3) 0.2119(3) 0.0220(7) Uani d . 1 1
H H37A 0.3790 0.5524 0.1374 0.026 Uiso calc R 1 1
C C38 0.3635(3) 0.5729(3) 0.2941(3) 0.0220(7) Uani d . 1 1
H H38A 0.3715 0.4960 0.2763 0.026 Uiso calc R 1 1
C C39 0.3470(3) 0.6526(3) 0.4026(3) 0.0184(7) Uani d . 1 1
H H39A 0.3413 0.6288 0.4578 0.022 Uiso calc R 1 1
Cl Cl1 0.15739(10) 0.41053(9) 0.95175(11) 0.0451(3) Uani d . 1 1
Cl Cl2 0.14677(11) 0.15846(10) 0.81701(11) 0.0455(3) Uani d . 1 1
Cl Cl3 -0.05265(9) 0.24127(10) 0.82114(9) 0.0383(2) Uani d . 1 1
C C40 0.0848(3) 0.2721(4) 0.8232(4) 0.0305(8) Uani d . 1 1
H H40A 0.0863 0.2762 0.7511 0.037 Uiso calc R 1 1

loop_
_atom_site_aniso_label
_atom_site_aniso_U_11
_atom_site_aniso_U_22
_atom_site_aniso_U_33
_atom_site_aniso_U_12
_atom_site_aniso_U_13
_atom_site_aniso_U_23
Au1 0.01735(9) 0.01435(8) 0.01405(8) 0.00500(5) 0.00798(6) 0.00817(6)
S1 0.0143(4) 0.0222(4) 0.0133(3) 0.0047(3) 0.0051(3) 0.0065(3)
S2 0.0149(4) 0.0209(4) 0.0123(3) 0.0050(3) 0.0044(3) 0.0066(3)
P1 0.0157(4) 0.0147(4) 0.0139(4) 0.0043(3) 0.0058(3) 0.0080(3)
P2 0.0156(4) 0.0141(4) 0.0136(4) 0.0045(3) 0.0063(3) 0.0084(3)
N1 0.0135(14) 0.0212(14) 0.0138(13) 0.0050(11) 0.0049(10) 0.0073(11)
C1 0.0168(16) 0.0153(15) 0.0155(15) 0.0025(12) 0.0057(12) 0.0085(13)
C2 0.0175(17) 0.0210(16) 0.0151(16) 0.0036(13) 0.0056(13) 0.0058(14)
C3 0.0156(17) 0.0260(17) 0.0147(15) 0.0079(13) 0.0062(12) 0.0086(14)
C4 0.0197(17) 0.0199(16) 0.0145(15) 0.0068(13) 0.0062(13) 0.0077(13)
C5 0.0224(18) 0.0199(16) 0.0170(16) 0.0042(13) 0.0077(13) 0.0054(14)
C6 0.0201(19) 0.0315(19) 0.0225(18) 0.0079(15) 0.0067(14) 0.0057(16)
C7 0.028(2) 0.041(2) 0.0168(17) 0.0185(17) 0.0045(15) 0.0091(16)
C8 0.035(2) 0.043(2) 0.0243(19) 0.0203(18) 0.0115(16) 0.0225(18)
C9 0.027(2) 0.0289(18) 0.0237(18) 0.0109(15) 0.0102(15) 0.0175(16)
C10 0.0218(18) 0.0128(14) 0.0159(15) 0.0054(12) 0.0090(13) 0.0080(12)
C11 0.0209(18) 0.0190(16) 0.0211(17) 0.0069(13) 0.0052(14) 0.0105(14)
C12 0.0243(19) 0.0223(17) 0.0285(19) 0.0087(14) 0.0117(15) 0.0124(15)
C13 0.030(2) 0.0157(15) 0.0219(17) 0.0062(14) 0.0130(15) 0.0071(14)
C14 0.0243(19) 0.0198(16) 0.0166(16) 0.0027(14) 0.0037(13) 0.0084(14)
C15 0.0199(18) 0.0184(16) 0.0200(16) 0.0053(13) 0.0060(13) 0.0108(14)
C16 0.0155(17) 0.0200(16) 0.0204(16) 0.0062(13) 0.0053(12) 0.0143(14)
C17 0.0193(18) 0.0195(16) 0.0206(16) 0.0062(13) 0.0061(13) 0.0125(14)
C18 0.0196(18) 0.0260(18) 0.0286(19) 0.0013(14) 0.0043(14) 0.0185(16)
C19 0.0173(18) 0.037(2) 0.0321(19) 0.0067(15) 0.0089(14) 0.0270(17)
C20 0.026(2) 0.0334(19) 0.0237(18) 0.0115(15) 0.0123(15) 0.0189(16)
C21 0.0233(18) 0.0206(16) 0.0202(16) 0.0052(13) 0.0079(13) 0.0122(14)
C22 0.0216(18) 0.0187(15) 0.0169(15) 0.0095(13) 0.0105(13) 0.0113(13)
C23 0.0222(18) 0.0218(17) 0.0239(17) 0.0069(14) 0.0073(14) 0.0132(15)
C24 0.027(2) 0.032(2) 0.0281(19) 0.0129(16) 0.0090(15) 0.0191(17)
C25 0.032(2) 0.0299(19) 0.0308(19) 0.0190(16) 0.0162(16) 0.0216(17)
C26 0.030(2) 0.0188(16) 0.0276(18) 0.0067(14) 0.0125(15) 0.0134(15)
C27 0.0203(18) 0.0218(17) 0.0244(17) 0.0077(14) 0.0080(14) 0.0142(15)
C28 0.0176(17) 0.0152(14) 0.0173(15) 0.0045(12) 0.0047(12) 0.0108(13)
C29 0.0180(17) 0.0222(16) 0.0182(16) 0.0062(13) 0.0068(13) 0.0114(14)
C30 0.0228(18) 0.0239(17) 0.0165(16) 0.0060(14) 0.0044(13) 0.0104(14)
C31 0.0158(17) 0.0238(17) 0.0240(17) 0.0056(13) 0.0027(13) 0.0143(15)
C32 0.0203(18) 0.0236(17) 0.0252(18) 0.0114(14) 0.0110(14) 0.0154(15)
C33 0.0199(17) 0.0192(15) 0.0199(16) 0.0070(13) 0.0080(13) 0.0132(14)
C34 0.0129(16) 0.0172(15) 0.0152(15) 0.0041(12) 0.0048(12) 0.0075(13)
C35 0.0275(19) 0.0193(16) 0.0176(16) 0.0062(13) 0.0086(14) 0.0109(14)
C36 0.031(2) 0.0309(19) 0.0186(17) 0.0078(15) 0.0111(14) 0.0162(15)
C37 0.0231(18) 0.0237(17) 0.0152(16) 0.0053(14) 0.0097(13) 0.0059(14)
C38 0.0239(19) 0.0192(16) 0.0224(17) 0.0064(13) 0.0102(14) 0.0093(14)
C39 0.0196(17) 0.0208(16) 0.0169(15) 0.0051(13) 0.0068(13) 0.0109(14)
Cl1 0.0397(6) 0.0299(5) 0.0451(6) -0.0012(4) 0.0001(5) 0.0112(5)
Cl2 0.0608(7) 0.0342(5) 0.0547(7) 0.0180(5) 0.0278(6) 0.0276(5)
Cl3 0.0355(5) 0.0420(5) 0.0346(5) -0.0020(4) 0.0028(4) 0.0230(4)
C40 0.035(2) 0.030(2) 0.0264(19) 0.0009(16) 0.0048(16) 0.0183(17)

loop_
_atom_type_symbol
_atom_type_description
_atom_type_scat_dispersion_real
_atom_type_scat_dispersion_imag
_atom_type_scat_source
C C 0.0181 0.0091 'International Tables Vol C Tables 4.2.6.8 and 6.1.1.4'
N N 0.0311 0.0180 'International Tables Vol C Tables 4.2.6.8 and 6.1.1.4'
Cl Cl 0.3639 0.7018 'International Tables Vol C Tables 4.2.6.8 and 6.1.1.4'
Au Au -4.4197 7.2980 'International Tables Vol C Tables 4.2.6.8 and 6.1.1.4'
S S 0.3331 0.5567 'International Tables Vol C Tables 4.2.6.8 and 6.1.1.4'
P P 0.2955 0.4335 'International Tables Vol C Tables 4.2.6.8 and 6.1.1.4'
H H 0.0000 0.0000 'International Tables Vol C Tables 4.2.6.8 and 6.1.1.4'

loop_
_geom_angle_atom_site_label_1
_geom_angle_atom_site_label_2
_geom_angle_atom_site_label_3
_geom_angle_site_symmetry_1
_geom_angle_site_symmetry_3
_geom_angle
_geom_angle_publ_flag
P2 Au1 P1 . . 134.65(3) yes
P2 Au1 S2 . . 116.81(3) yes
P1 Au1 S2 . . 107.10(3) yes
P2 Au1 S1 . . 107.34(3) yes
P1 Au1 S1 . . 99.39(3) yes
S2 Au1 S1 . . 67.03(2) yes
C1 S1 Au1 . . 84.64(11) ?
C1 S2 Au1 . . 88.55(12) ?
C10 P1 C4 . . 103.04(16) ?
C10 P1 C16 . . 106.19(15) ?
C4 P1 C16 . . 103.85(15) ?
C10 P1 Au1 . . 113.94(10) ?
C4 P1 Au1 . . 112.18(11) ?
C16 P1 Au1 . . 116.33(11) ?
C34 P2 C28 . . 104.10(15) ?
C34 P2 C22 . . 104.72(15) ?
C28 P2 C22 . . 103.69(15) ?
C34 P2 Au1 . . 113.39(11) ?
C28 P2 Au1 . . 109.59(10) ?
C22 P2 Au1 . . 119.85(11) ?
C1 N1 C3 . 2_577 123.8(3) ?
C1 N1 C2 . . 122.7(3) ?
C3 N1 C2 2_577 . 113.0(3) ?
N1 C1 S1 . . 120.2(2) ?
N1 C1 S2 . . 120.3(3) ?
S1 C1 S2 . . 119.56(19) ?
N1 C2 C3 . . 110.7(3) ?
N1 C2 H2AB . . 109.5 ?
C3 C2 H2AB . . 109.5 ?
N1 C2 H2AA . . 109.5 ?
C3 C2 H2AA . . 109.5 ?
H2AB C2 H2AA . . 108.1 ?
N1 C3 C2 2_577 . 110.2(3) ?
N1 C3 H3AA 2_577 . 109.6 ?
C2 C3 H3AA . . 109.6 ?
N1 C3 H3AB 2_577 . 109.6 ?
C2 C3 H3AB . . 109.6 ?
H3AA C3 H3AB . . 108.1 ?
C5 C4 C9 . . 119.1(3) ?
C5 C4 P1 . . 119.3(3) ?
C9 C4 P1 . . 121.6(3) ?
C6 C5 C4 . . 120.2(3) ?
C6 C5 H5AA . . 119.9 ?
C4 C5 H5AA . . 119.9 ?
C7 C6 C5 . . 120.2(4) ?
C7 C6 H6AA . . 119.9 ?
C5 C6 H6AA . . 119.9 ?
C6 C7 C8 . . 120.0(4) ?
C6 C7 H7AA . . 120.0 ?
C8 C7 H7AA . . 120.0 ?
C9 C8 C7 . . 120.5(4) ?
C9 C8 H8AA . . 119.8 ?
C7 C8 H8AA . . 119.8 ?
C8 C9 C4 . . 119.9(4) ?
C8 C9 H9AA . . 120.0 ?
C4 C9 H9AA . . 120.0 ?
C11 C10 C15 . . 119.0(3) ?
C11 C10 P1 . . 122.6(3) ?
C15 C10 P1 . . 118.0(3) ?
C10 C11 C12 . . 120.6(3) ?
C10 C11 H11A . . 119.7 ?
C12 C11 H11A . . 119.7 ?
C13 C12 C11 . . 119.8(3) ?
C13 C12 H12A . . 120.1 ?
C11 C12 H12A . . 120.1 ?
C14 C13 C12 . . 120.1(3) ?
C14 C13 H13A . . 120.0 ?
C12 C13 H13A . . 120.0 ?
C13 C14 C15 . . 120.4(3) ?
C13 C14 H14A . . 119.8 ?
C15 C14 H14A . . 119.8 ?
C14 C15 C10 . . 120.1(3) ?
C14 C15 H15A . . 120.0 ?
C10 C15 H15A . . 120.0 ?
C17 C16 C21 . . 119.4(3) ?
C17 C16 P1 . . 124.1(3) ?
C21 C16 P1 . . 116.5(3) ?
C16 C17 C18 . . 120.1(3) ?
C16 C17 H17A . . 120.0 ?
C18 C17 H17A . . 120.0 ?
C19 C18 C17 . . 120.2(3) ?
C19 C18 H18A . . 119.9 ?
C17 C18 H18A . . 119.9 ?
C20 C19 C18 . . 119.6(3) ?
C20 C19 H19A . . 120.2 ?
C18 C19 H19A . . 120.2 ?
C21 C20 C19 . . 120.6(3) ?
C21 C20 H20A . . 119.7 ?
C19 C20 H20A . . 119.7 ?
C20 C21 C16 . . 120.1(3) ?
C20 C21 H21A . . 120.0 ?
C16 C21 H21A . . 120.0 ?
C23 C22 C27 . . 119.1(3) ?
C23 C22 P2 . . 118.6(3) ?
C27 C22 P2 . . 122.3(3) ?
C22 C23 C24 . . 120.6(3) ?
C22 C23 H23A . . 119.7 ?
C24 C23 H23A . . 119.7 ?
C25 C24 C23 . . 120.2(4) ?
C25 C24 H24A . . 119.9 ?
C23 C24 H24A . . 119.9 ?
C24 C25 C26 . . 119.9(3) ?
C24 C25 H25A . . 120.1 ?
C26 C25 H25A . . 120.1 ?
C25 C26 C27 . . 119.9(3) ?
C25 C26 H26A . . 120.0 ?
C27 C26 H26A . . 120.0 ?
C26 C27 C22 . . 120.2(3) ?
C26 C27 H27A . . 119.9 ?
C22 C27 H27A . . 119.9 ?
C33 C28 C29 . . 119.1(3) ?
C33 C28 P2 . . 123.2(3) ?
C29 C28 P2 . . 117.7(3) ?
C30 C29 C28 . . 120.4(3) ?
C30 C29 H29A . . 119.8 ?
C28 C29 H29A . . 119.8 ?
C29 C30 C31 . . 119.9(3) ?
C29 C30 H30A . . 120.0 ?
C31 C30 H30A . . 120.0 ?
C32 C31 C30 . . 120.5(3) ?
C32 C31 H31A . . 119.8 ?
C30 C31 H31A . . 119.8 ?
C31 C32 C33 . . 119.9(3) ?
C31 C32 H32A . . 120.0 ?
C33 C32 H32A . . 120.0 ?
C28 C33 C32 . . 120.2(3) ?
C28 C33 H33A . . 119.9 ?
C32 C33 H33A . . 119.9 ?
C39 C34 C35 . . 119.2(3) ?
C39 C34 P2 . . 118.2(2) ?
C35 C34 P2 . . 122.6(2) ?
C36 C35 C34 . . 120.0(3) ?
C36 C35 H35A . . 120.0 ?
C34 C35 H35A . . 120.0 ?
C37 C36 C35 . . 120.2(3) ?
C37 C36 H36A . . 119.9 ?
C35 C36 H36A . . 119.9 ?
C36 C37 C38 . . 120.3(3) ?
C36 C37 H37A . . 119.8 ?
C38 C37 H37A . . 119.8 ?
C37 C38 C39 . . 119.5(3) ?
C37 C38 H38A . . 120.2 ?
C39 C38 H38A . . 120.2 ?
C34 C39 C38 . . 120.7(3) ?
C34 C39 H39A . . 119.6 ?
C38 C39 H39A . . 119.6 ?
Cl2 C40 Cl1 . . 110.6(2) ?
Cl2 C40 Cl3 . . 110.7(2) ?
Cl1 C40 Cl3 . . 110.3(2) ?
Cl2 C40 H40A . . 108.4 ?
Cl1 C40 H40A . . 108.4 ?
Cl3 C40 H40A . . 108.4 ?

loop_
_geom_bond_atom_site_label_1
_geom_bond_atom_site_label_2
_geom_bond_site_symmetry_2
_geom_bond_distance
_geom_bond_publ_flag
Au1 P2 . 2.2994(8) yes
Au1 P1 . 2.3233(8) yes
Au1 S2 . 2.6133(8) yes
Au1 S1 . 2.7414(8) yes
S1 C1 . 1.706(3) ?
S2 C1 . 1.718(3) ?
P1 C10 . 1.818(3) ?
P1 C4 . 1.823(4) ?
P1 C16 . 1.825(3) ?
P2 C34 . 1.822(3) ?
P2 C28 . 1.823(3) ?
P2 C22 . 1.829(3) ?
N1 C1 . 1.354(4) ?
N1 C3 2_577 1.454(4) ?
N1 C2 . 1.460(4) ?
C2 C3 . 1.524(5) ?
C2 H2AB . 0.9900 ?
C2 H2AA . 0.9900 ?
C3 N1 2_577 1.454(4) ?
C3 H3AA . 0.9900 ?
C3 H3AB . 0.9900 ?
C4 C5 . 1.393(5) ?
C4 C9 . 1.405(5) ?
C5 C6 . 1.392(5) ?
C5 H5AA . 0.9500 ?
C6 C7 . 1.378(6) ?
C6 H6AA . 0.9500 ?
C7 C8 . 1.386(6) ?
C7 H7AA . 0.9500 ?
C8 C9 . 1.380(5) ?
C8 H8AA . 0.9500 ?
C9 H9AA . 0.9500 ?
C10 C11 . 1.381(5) ?
C10 C15 . 1.403(5) ?
C11 C12 . 1.402(5) ?
C11 H11A . 0.9500 ?
C12 C13 . 1.382(5) ?
C12 H12A . 0.9500 ?
C13 C14 . 1.378(5) ?
C13 H13A . 0.9500 ?
C14 C15 . 1.390(5) ?
C14 H14A . 0.9500 ?
C15 H15A . 0.9500 ?
C16 C17 . 1.386(5) ?
C16 C21 . 1.402(5) ?
C17 C18 . 1.398(5) ?
C17 H17A . 0.9500 ?
C18 C19 . 1.388(6) ?
C18 H18A . 0.9500 ?
C19 C20 . 1.384(5) ?
C19 H19A . 0.9500 ?
C20 C21 . 1.383(5) ?
C20 H20A . 0.9500 ?
C21 H21A . 0.9500 ?
C22 C23 . 1.386(5) ?
C22 C27 . 1.398(5) ?
C23 C24 . 1.393(5) ?
C23 H23A . 0.9500 ?
C24 C25 . 1.382(6) ?
C24 H24A . 0.9500 ?
C25 C26 . 1.389(6) ?
C25 H25A . 0.9500 ?
C26 C27 . 1.397(5) ?
C26 H26A . 0.9500 ?
C27 H27A . 0.9500 ?
C28 C33 . 1.392(5) ?
C28 C29 . 1.403(5) ?
C29 C30 . 1.385(5) ?
C29 H29A . 0.9500 ?
C30 C31 . 1.387(5) ?
C30 H30A . 0.9500 ?
C31 C32 . 1.381(5) ?
C31 H31A . 0.9500 ?
C32 C33 . 1.397(5) ?
C32 H32A . 0.9500 ?
C33 H33A . 0.9500 ?
C34 C39 . 1.390(5) ?
C34 C35 . 1.400(5) ?
C35 C36 . 1.390(5) ?
C35 H35A . 0.9500 ?
C36 C37 . 1.383(5) ?
C36 H36A . 0.9500 ?
C37 C38 . 1.389(5) ?
C37 H37A . 0.9500 ?
C38 C39 . 1.392(5) ?
C38 H38A . 0.9500 ?
C39 H39A . 0.9500 ?
Cl1 C40 . 1.758(4) ?
Cl2 C40 . 1.754(4) ?
Cl3 C40 . 1.762(4) ?
C40 H40A . 1.0000 ?

loop_
_geom_torsion_atom_site_label_1
_geom_torsion_atom_site_label_2
_geom_torsion_atom_site_label_3
_geom_torsion_atom_site_label_4
_geom_torsion_site_symmetry_1
_geom_torsion_site_symmetry_4
_geom_torsion
P2 Au1 S1 C1 . . 115.18(11)
P1 Au1 S1 C1 . . -101.89(11)
S2 Au1 S1 C1 . . 2.79(11)
P2 Au1 S2 C1 . . -101.30(11)
P1 Au1 S2 C1 . . 90.39(11)
S1 Au1 S2 C1 . . -2.76(11)
P2 Au1 P1 C10 . . -40.63(13)
S2 Au1 P1 C10 . . 124.64(13)
S1 Au1 P1 C10 . . -166.64(13)
P2 Au1 P1 C4 . . 75.96(12)
S2 Au1 P1 C4 . . -118.77(12)
S1 Au1 P1 C4 . . -50.05(12)
P2 Au1 P1 C16 . . -164.70(12)
S2 Au1 P1 C16 . . 0.57(13)
S1 Au1 P1 C16 . . 69.29(13)
P1 Au1 P2 C34 . . 48.64(13)
S2 Au1 P2 C34 . . -115.56(12)
S1 Au1 P2 C34 . . 171.92(12)
P1 Au1 P2 C28 . . -67.20(12)
S2 Au1 P2 C28 . . 128.61(11)
S1 Au1 P2 C28 . . 56.08(11)
P1 Au1 P2 C22 . . 173.21(13)
S2 Au1 P2 C22 . . 9.01(13)
S1 Au1 P2 C22 . . -63.52(13)
C3 N1 C1 S1 2_577 . 178.5(2)
C2 N1 C1 S1 . . 6.3(4)
C3 N1 C1 S2 2_577 . -2.2(4)
C2 N1 C1 S2 . . -174.4(2)
Au1 S1 C1 N1 . . 174.8(3)
Au1 S1 C1 S2 . . -4.50(17)
Au1 S2 C1 N1 . . -174.6(3)
Au1 S2 C1 S1 . . 4.70(18)
C1 N1 C2 C3 . . -131.2(3)
C3 N1 C2 C3 2_577 . 55.8(4)
N1 C2 C3 N1 . 2_577 -54.2(4)
C10 P1 C4 C5 . . 92.7(3)
C16 P1 C4 C5 . . -156.7(3)
Au1 P1 C4 C5 . . -30.2(3)
C10 P1 C4 C9 . . -85.0(3)
C16 P1 C4 C9 . . 25.6(3)
Au1 P1 C4 C9 . . 152.0(3)
C9 C4 C5 C6 . . 0.6(5)
P1 C4 C5 C6 . . -177.2(3)
C4 C5 C6 C7 . . -0.7(5)
C5 C6 C7 C8 . . 0.1(6)
C6 C7 C8 C9 . . 0.6(6)
C7 C8 C9 C4 . . -0.6(6)
C5 C4 C9 C8 . . 0.0(5)
P1 C4 C9 C8 . . 177.8(3)
C4 P1 C10 C11 . . -8.8(3)
C16 P1 C10 C11 . . -117.7(3)
Au1 P1 C10 C11 . . 113.0(3)
C4 P1 C10 C15 . . 178.2(3)
C16 P1 C10 C15 . . 69.4(3)
Au1 P1 C10 C15 . . -60.0(3)
C15 C10 C11 C12 . . 0.0(5)
P1 C10 C11 C12 . . -172.9(3)
C10 C11 C12 C13 . . -0.5(5)
C11 C12 C13 C14 . . 0.3(5)
C12 C13 C14 C15 . . 0.3(5)
C13 C14 C15 C10 . . -0.8(5)
C11 C10 C15 C14 . . 0.7(5)
P1 C10 C15 C14 . . 173.9(3)
C10 P1 C16 C17 . . -7.7(3)
C4 P1 C16 C17 . . -116.0(3)
Au1 P1 C16 C17 . . 120.2(3)
C10 P1 C16 C21 . . 174.0(3)
C4 P1 C16 C21 . . 65.7(3)
Au1 P1 C16 C21 . . -58.0(3)
C21 C16 C17 C18 . . -0.4(5)
P1 C16 C17 C18 . . -178.6(3)
C16 C17 C18 C19 . . -0.6(5)
C17 C18 C19 C20 . . 0.4(5)
C18 C19 C20 C21 . . 0.7(5)
C19 C20 C21 C16 . . -1.7(5)
C17 C16 C21 C20 . . 1.6(5)
P1 C16 C21 C20 . . 179.9(3)
C34 P2 C22 C23 . . 74.3(3)
C28 P2 C22 C23 . . -176.8(3)
Au1 P2 C22 C23 . . -54.3(3)
C34 P2 C22 C27 . . -105.8(3)
C28 P2 C22 C27 . . 3.1(3)
Au1 P2 C22 C27 . . 125.6(3)
C27 C22 C23 C24 . . 2.8(5)
P2 C22 C23 C24 . . -177.3(3)
C22 C23 C24 C25 . . -2.4(6)
C23 C24 C25 C26 . . 0.1(6)
C24 C25 C26 C27 . . 1.8(5)
C25 C26 C27 C22 . . -1.5(5)
C23 C22 C27 C26 . . -0.8(5)
P2 C22 C27 C26 . . 179.3(3)
C34 P2 C28 C33 . . 2.9(3)
C22 P2 C28 C33 . . -106.4(3)
Au1 P2 C28 C33 . . 124.5(2)
C34 P2 C28 C29 . . -175.9(2)
C22 P2 C28 C29 . . 74.8(3)
Au1 P2 C28 C29 . . -54.3(3)
C33 C28 C29 C30 . . 0.5(5)
P2 C28 C29 C30 . . 179.4(3)
C28 C29 C30 C31 . . -0.6(5)
C29 C30 C31 C32 . . 0.3(5)
C30 C31 C32 C33 . . 0.1(5)
C29 C28 C33 C32 . . -0.1(5)
P2 C28 C33 C32 . . -178.9(2)
C31 C32 C33 C28 . . -0.2(5)
C28 P2 C34 C39 . . 86.8(3)
C22 P2 C34 C39 . . -164.7(3)
Au1 P2 C34 C39 . . -32.3(3)
C28 P2 C34 C35 . . -91.1(3)
C22 P2 C34 C35 . . 17.5(3)
Au1 P2 C34 C35 . . 149.9(3)
C39 C34 C35 C36 . . -0.6(5)
P2 C34 C35 C36 . . 177.2(3)
C34 C35 C36 C37 . . -0.9(6)
C35 C36 C37 C38 . . 1.0(6)
C36 C37 C38 C39 . . 0.5(6)
C35 C34 C39 C38 . . 2.1(5)
P2 C34 C39 C38 . . -175.8(3)
C37 C38 C39 C34 . . -2.0(5)
